data_7125875
loop_
_publ_author_name
'Turner, Nicholas A.'
'Freeman, Matthew B.'
'Pratt, Harry D.'
'Crockett, Austin E.'
'Jones, Daniel S.'
'Anstey, Mitchell R.'
'Anderson, Travis M.'
'Bejger, Christopher M.'

_publ_section_title
;
 Desymmetrized hexasubstituted [3]radialene anions as aqueous organic
 catholytes for redox flow batteries.
;
_journal_issue 18
_journal_name_full 'Chemical communications (Cambridge, England)'
_journal_page_first 2739
_journal_page_last 2742
_journal_paper_doi 10.1039/c9cc08547e
_journal_volume 56
_journal_year 2020
_chemical_formula_moiety 'C15 H9 N3 O6, 2(C16 H36 N)'
_chemical_formula_sum 'C47 H81 N5 O6'
_chemical_formula_weight 812.16
_space_group_crystal_system monoclinic
_space_group_IT_number 14
_space_group_name_Hall '-P 2yn'
_space_group_name_H-M_alt 'P 1 21/n 1'
_atom_sites_solution_hydrogens geom
_atom_sites_solution_primary dual
_audit_creation_date 2019-10-09
_audit_creation_method
;
Olex2 1.3
(compiled Sep 10 2019 10:52:38 for OlexSys, GUI svn.r5938)
;
_audit_update_record
;
2019-10-09 deposited with the CCDC.	2020-01-28 downloaded from the CCDC.
;
_cell_angle_alpha 90
_cell_angle_beta 100.406(5)
_cell_angle_gamma 90
_cell_formula_units_Z 4
_cell_length_a 14.0335(7)
_cell_length_b 19.5712(8)
_cell_length_c 18.2778(9)
_cell_measurement_reflns_used 5244
_cell_measurement_temperature 100.01(10)
_cell_measurement_theta_max 27.8880
_cell_measurement_theta_min 3.6930
_cell_volume 4937.5(4)
_computing_cell_refinement 'CrysAlisPro 1.171.38.46 (Rigaku OD, 2015)'
_computing_data_collection 'CrysAlisPro 1.171.38.46 (Rigaku OD, 2015)'
_computing_data_reduction 'CrysAlisPro 1.171.38.46 (Rigaku OD, 2015)'
_computing_molecular_graphics 'Olex2 1.3 (Dolomanov et al., 2009)'
_computing_publication_material 'Olex2 1.3 (Dolomanov et al., 2009)'
_computing_structure_refinement 'ShelXL 2018/3 (Sheldrick, 2015)'
_computing_structure_solution 'SHELXT 2018/2 (Sheldrick, 2018)'
_diffrn_ambient_environment N~2~
_diffrn_ambient_temperature 100.01(10)
_diffrn_detector 'CCD plate'
_diffrn_detector_area_resol_mean 10.4419
_diffrn_detector_type Atlas
_diffrn_measured_fraction_theta_full 0.998
_diffrn_measured_fraction_theta_max 0.850
_diffrn_measurement_details
;
List of Runs (angles in degrees, time in seconds):

  # Type    Start    End  Width  t~exp~   \w     \q     \k     \f   Frames
#--------------------------------------------------------------------------
  1  \w     10.00  43.00   1.00   25.00    --    9.66 -99.00 -60.00   33
  2  \w    -73.00  83.00   1.00   25.00    --    9.66   0.00 -30.00  156
;
_diffrn_measurement_device 'four-circle diffractometer'
_diffrn_measurement_device_type 'Xcalibur, Atlas, Gemini ultra'
_diffrn_measurement_method '\w scans'
_diffrn_orient_matrix_type 'CrysAlisPro convention (1999,Acta A55,543-557)'
_diffrn_orient_matrix_UB_11 0.0041677000
_diffrn_orient_matrix_UB_12 0.0241961000
_diffrn_orient_matrix_UB_13 0.0293018000
_diffrn_orient_matrix_UB_21 -0.0495695000
_diffrn_orient_matrix_UB_22 -0.0048676000
_diffrn_orient_matrix_UB_23 0.0019320000
_diffrn_orient_matrix_UB_31 0.0128771000
_diffrn_orient_matrix_UB_32 -0.0265357000
_diffrn_orient_matrix_UB_33 0.0263587000
_diffrn_radiation_monochromator graphite
_diffrn_radiation_probe x-ray
_diffrn_radiation_type 'Mo K\a'
_diffrn_radiation_wavelength 0.71073
_diffrn_reflns_av_R_equivalents 0.0348
_diffrn_reflns_av_unetI/netI 0.0546
_diffrn_reflns_Laue_measured_fraction_full 0.998
_diffrn_reflns_Laue_measured_fraction_max 0.850
_diffrn_reflns_limit_h_max 14
_diffrn_reflns_limit_h_min -17
_diffrn_reflns_limit_k_max 25
_diffrn_reflns_limit_k_min -21
_diffrn_reflns_limit_l_max 24
_diffrn_reflns_limit_l_min -18
_diffrn_reflns_number 23673
_diffrn_reflns_point_group_measured_fraction_full 0.998
_diffrn_reflns_point_group_measured_fraction_max 0.850
_diffrn_reflns_theta_full 25.242
_diffrn_reflns_theta_max 28.584
_diffrn_reflns_theta_min 3.381
_diffrn_source 'fine-focus sealed X-ray tube'
_diffrn_source_type 'Enhance (Mo) X-ray Source'
_exptl_absorpt_coefficient_mu 0.072
_exptl_absorpt_correction_T_max 1.00000
_exptl_absorpt_correction_T_min 0.98174
_exptl_absorpt_correction_type multi-scan
_exptl_absorpt_process_details
;
CrysAlisPro 1.171.38.46 (Rigaku Oxford Diffraction, 2015)
Empirical absorption correction using spherical harmonics,
 implemented in SCALE3 ABSPACK scaling algorithm.
;
_exptl_crystal_colour 'clear light colourless'
_exptl_crystal_colour_lustre clear
_exptl_crystal_colour_modifier light
_exptl_crystal_colour_primary colourless
_exptl_crystal_density_diffrn 1.093
_exptl_crystal_description block
_exptl_crystal_F_000 1784
_exptl_crystal_recrystallization_method 'Re-crystallisation from solvent: acetonitrile/water'
_exptl_crystal_size_max 0.526
_exptl_crystal_size_mid 0.412
_exptl_crystal_size_min 0.14
_refine_diff_density_max 0.295
_refine_diff_density_min -0.240
_refine_diff_density_rms 0.047
_refine_ls_extinction_coef 0.0004(3)
_refine_ls_extinction_expression Fc^*^=kFc[1+0.001xFc^2^\l^3^/sin(2\q)]^-1/4^
_refine_ls_extinction_method 'SHELXL-2018/3 (Sheldrick 2018)'
_refine_ls_goodness_of_fit_ref 1.017
_refine_ls_hydrogen_treatment constr
_refine_ls_matrix_type full
_refine_ls_number_parameters 546
_refine_ls_number_reflns 10719
_refine_ls_number_restraints 0
_refine_ls_restrained_S_all 1.017
_refine_ls_R_factor_all 0.0929
_refine_ls_R_factor_gt 0.0570
_refine_ls_shift/su_max 0.001
_refine_ls_shift/su_mean 0.000
_refine_ls_structure_factor_coef Fsqd
_refine_ls_weighting_details 'w=1/[\s^2^(Fo^2^)+(0.0524P)^2^+2.4414P] where P=(Fo^2^+2Fc^2^)/3'
_refine_ls_weighting_scheme calc
_refine_ls_wR_factor_gt 0.1225
_refine_ls_wR_factor_ref 0.1431
_reflns_Friedel_coverage 0.000
_reflns_number_gt 7336
_reflns_number_total 10719
_reflns_threshold_expression 'I > 2\s(I)'
_cod_data_source_file c9cc08547e2.cif
_cod_data_source_block ac_cb_newionpair2_mo
_cod_depositor_comments 'Adding full bibliography for 7125875--7125876.cif.'
_cod_database_code 7125875
_shelx_shelxl_version_number 2018/3
_chemical_oxdiff_formula 'C47 H81 N5 O6'
_chemical_oxdiff_usercomment 'long needle'
_shelx_space_group_comment
;
The symmetry employed for this shelxl refinement is uniquely defined
by the following loop, which should always be used as a source of
symmetry information in preference to the above space-group names.
They are only intended as comments.
;
_shelx_estimated_absorpt_t_max 0.990
_shelx_estimated_absorpt_t_min 0.963
_reflns_odcompleteness_completeness 99.69
_reflns_odcompleteness_iscentric 1
_reflns_odcompleteness_theta 25.30
_olex2_refinement_description
;
1. Fixed Uiso
 At 1.2 times of:
  All C(H,H) groups, All C(H,H,H,H) groups
 At 1.5 times of:
  All C(H,H,H) groups
2. Others
 Sof(H46C)=Sof(H46D)=Sof(C47B)=Sof(H47D)=Sof(H47E)=Sof(H47F)=1-FVAR(1)
 Sof(H46A)=Sof(H46B)=Sof(C47A)=Sof(H47A)=Sof(H47B)=Sof(H47C)=FVAR(1)
3.a Secondary CH2 refined with riding coordinates:
 C20(H20A,H20B), C16(H16A,H16B), C28(H28A,H28B), C24(H24A,H24B), C42(H42A,
 H42B), C25(H25A,H25B), C36(H36A,H36B), C41(H41A,H41B), C40(H40A,H40B),
 C30(H30A,H30B), C21(H21A,H21B), C37(H37A,H37B), C32(H32A,H32B), C44(H44A,H44B),
  C17(H17A,H17B), C26(H26A,H26B), C38(H38A,H38B), C22(H22A,H22B), C29(H29A,
 H29B), C18(H18A,H18B), C45(H45A,H45B), C33(H33A,H33B), C34(H34A,H34B),
 C46(H46A,H46B), C46(H46C,H46D)
3.b Idealised Me refined as rotating group:
 C43(H43A,H43B,H43C), C27(H27A,H27B,H27C), C39(H39A,H39B,H39C), C7(H7A,H7B,
 H7C), C19(H19A,H19B,H19C), C23(H23A,H23B,H23C), C15(H15A,H15B,H15C), C31(H31A,
 H31B,H31C), C35(H35A,H35B,H35C), C11(H11A,H11B,H11C), C47A(H47A,H47B,H47C),
 C47B(H47D,H47E,H47F)
;
_smtbx_masks_void_probe_radius 1.2
_smtbx_masks_void_truncation_radius 1.2
_olex2_date_sample_data_collection 2019-07-08
_olex2_exptl_crystal_mounting_method 'oil on a plastic loop'
_olex2_submission_special_instructions 'No special instructions were received'
_oxdiff_exptl_absorpt_empirical_details
;
Empirical correction (ABSPACK) includes:
- Absorption correction using spherical harmonics
- Frame scaling
;
_oxdiff_exptl_absorpt_empirical_full_max 1.057
_oxdiff_exptl_absorpt_empirical_full_min 0.944

loop_
_space_group_symop_operation_xyz
'x, y, z'
'-x+1/2, y+1/2, -z+1/2'
'-x, -y, -z'
'x-1/2, -y-1/2, z-1/2'

loop_
_atom_site_label
_atom_site_type_symbol
_atom_site_fract_x
_atom_site_fract_y
_atom_site_fract_z
_atom_site_U_iso_or_equiv
_atom_site_adp_type
_atom_site_occupancy
_atom_site_site_symmetry_order
_atom_site_calc_flag
_atom_site_refinement_flags_posn
_atom_site_refinement_flags_adp
_atom_site_refinement_flags_occupancy
_atom_site_disorder_assembly
_atom_site_disorder_group
O3 O 0.37164(10) 0.49916(7) 0.22494(8) 0.0369(4) Uani 1 1 d . . . . .
O5 O 0.47332(10) 0.85856(7) 0.35233(8) 0.0365(4) Uani 1 1 d . . . . .
O2 O 0.75063(10) 0.54223(7) 0.35357(8) 0.0354(3) Uani 1 1 d . . . . .
N4 N 0.46196(10) 0.32256(7) 0.12102(8) 0.0191(3) Uani 1 1 d . . . . .
O6 O 0.61902(10) 0.80733(7) 0.37233(10) 0.0434(4) Uani 1 1 d . . . . .
N5 N 0.28487(11) 0.90391(8) 0.13878(8) 0.0225(3) Uani 1 1 d . . . . .
O1 O 0.88120(11) 0.59419(8) 0.42275(9) 0.0446(4) Uani 1 1 d . . . . .
O4 O 0.38876(11) 0.61364(7) 0.22354(11) 0.0542(5) Uani 1 1 d . . . . .
N1 N 0.81129(12) 0.75668(9) 0.46755(9) 0.0296(4) Uani 1 1 d . . . . .
N3 N 0.29775(12) 0.73444(9) 0.30766(10) 0.0360(4) Uani 1 1 d . . . . .
N2 N 0.57890(15) 0.43073(9) 0.32823(9) 0.0395(5) Uani 1 1 d . . . . .
C2 C 0.55412(13) 0.61210(9) 0.32629(10) 0.0223(4) Uani 1 1 d . . . . .
C1 C 0.63206(13) 0.64958(9) 0.36246(9) 0.0213(4) Uani 1 1 d . . . . .
C3 C 0.54274(13) 0.68067(9) 0.34133(9) 0.0208(4) Uani 1 1 d . . . . .
C20 C 0.44449(13) 0.26219(9) 0.06827(9) 0.0207(4) Uani 1 1 d . . . . .
H20A H 0.506728 0.245948 0.059440 0.025 Uiso 1 1 calc R U . . .
H20B H 0.408331 0.278095 0.021056 0.025 Uiso 1 1 calc R U . . .
C13 C 0.48333(13) 0.73867(9) 0.33899(10) 0.0229(4) Uani 1 1 d . . . . .
C16 C 0.36715(13) 0.35628(9) 0.13054(10) 0.0217(4) Uani 1 1 d . . . . .
H16A H 0.327253 0.322163 0.148970 0.026 Uiso 1 1 calc R U . . .
H16B H 0.381694 0.391297 0.168473 0.026 Uiso 1 1 calc R U . . .
C28 C 0.52581(13) 0.37179(9) 0.08738(10) 0.0210(4) Uani 1 1 d . . . . .
H28A H 0.583415 0.347473 0.079667 0.025 Uiso 1 1 calc R U . . .
H28B H 0.491219 0.385909 0.038928 0.025 Uiso 1 1 calc R U . . .
C24 C 0.51048(13) 0.29990(9) 0.19813(9) 0.0211(4) Uani 1 1 d . . . . .
H24A H 0.522301 0.340029 0.229603 0.025 Uiso 1 1 calc R U . . .
H24B H 0.465662 0.270904 0.218495 0.025 Uiso 1 1 calc R U . . .
C42 C 0.13238(14) 1.03860(9) 0.01368(10) 0.0247(4) Uani 1 1 d . . . . .
H42A H 0.187727 1.054383 -0.006647 0.030 Uiso 1 1 calc R U . . .
H42B H 0.097291 1.006051 -0.021185 0.030 Uiso 1 1 calc R U . . .
C4 C 0.77230(13) 0.71062(10) 0.43451(10) 0.0261(4) Uani 1 1 d . . . . .
C25 C 0.60525(13) 0.26164(10) 0.20251(10) 0.0244(4) Uani 1 1 d . . . . .
H25A H 0.650874 0.289439 0.181581 0.029 Uiso 1 1 calc R U . . .
H25B H 0.594323 0.219749 0.173858 0.029 Uiso 1 1 calc R U . . .
C36 C 0.20584(13) 0.85677(9) 0.15601(10) 0.0238(4) Uani 1 1 d . . . . .
H36A H 0.233171 0.828192 0.197938 0.029 Uiso 1 1 calc R U . . .
H36B H 0.155650 0.884544 0.171306 0.029 Uiso 1 1 calc R U . . .
C41 C 0.16870(13) 1.00232(9) 0.08739(10) 0.0235(4) Uani 1 1 d . . . . .
H41A H 0.194653 1.035364 0.125346 0.028 Uiso 1 1 calc R U . . .
H41B H 0.115806 0.978173 0.103554 0.028 Uiso 1 1 calc R U . . .
C40 C 0.24670(13) 0.95257(9) 0.07565(9) 0.0222(4) Uani 1 1 d . . . . .
H40A H 0.301049 0.978706 0.064511 0.027 Uiso 1 1 calc R U . . .
H40B H 0.221807 0.925440 0.031958 0.027 Uiso 1 1 calc R U . . .
C14 C 0.52064(14) 0.80621(10) 0.35513(11) 0.0284(4) Uani 1 1 d . . . . .
C30 C 0.61235(14) 0.48347(9) 0.09077(11) 0.0273(4) Uani 1 1 d . . . . .
H30A H 0.665377 0.458798 0.075428 0.033 Uiso 1 1 calc R U . . .
H30B H 0.569519 0.499031 0.046191 0.033 Uiso 1 1 calc R U . . .
C21 C 0.39039(14) 0.20222(9) 0.09413(10) 0.0252(4) Uani 1 1 d . . . . .
H21A H 0.338115 0.219071 0.117418 0.030 Uiso 1 1 calc R U . . .
H21B H 0.434134 0.176038 0.130838 0.030 Uiso 1 1 calc R U . . .
C12 C 0.38112(15) 0.73394(10) 0.32077(11) 0.0272(4) Uani 1 1 d . . . . .
C37 C 0.15912(14) 0.81088(10) 0.09289(10) 0.0257(4) Uani 1 1 d . . . . .
H37A H 0.207792 0.781273 0.078173 0.031 Uiso 1 1 calc R U . . .
H37B H 0.131409 0.838547 0.050307 0.031 Uiso 1 1 calc R U . . .
C32 C 0.32301(14) 0.94241(10) 0.21034(10) 0.0250(4) Uani 1 1 d . . . . .
H32A H 0.268638 0.964439 0.226762 0.030 Uiso 1 1 calc R U . . .
H32B H 0.349509 0.909353 0.248124 0.030 Uiso 1 1 calc R U . . .
C9 C 0.50954(14) 0.55080(9) 0.29697(10) 0.0259(4) Uani 1 1 d . . . . .
C44 C 0.36533(13) 0.86381(9) 0.11265(10) 0.0247(4) Uani 1 1 d . . . . .
H44A H 0.340526 0.845917 0.063398 0.030 Uiso 1 1 calc R U . . .
H44B H 0.417542 0.895129 0.108176 0.030 Uiso 1 1 calc R U . . .
C5 C 0.73040(13) 0.65179(10) 0.39696(10) 0.0249(4) Uani 1 1 d . . . . .
C17 C 0.30809(14) 0.38857(10) 0.06160(11) 0.0287(4) Uani 1 1 d . . . . .
H17A H 0.344855 0.425242 0.044251 0.034 Uiso 1 1 calc R U . . .
H17B H 0.294110 0.354720 0.022366 0.034 Uiso 1 1 calc R U . . .
C8 C 0.55036(15) 0.48567(10) 0.31496(10) 0.0292(4) Uani 1 1 d . . . . .
C26 C 0.64709(15) 0.24486(10) 0.28349(10) 0.0283(4) Uani 1 1 d . . . . .
H26A H 0.664006 0.287016 0.310649 0.034 Uiso 1 1 calc R U . . .
H26B H 0.598182 0.221801 0.305729 0.034 Uiso 1 1 calc R U . . .
C38 C 0.07989(14) 0.76760(10) 0.11718(11) 0.0300(4) Uani 1 1 d . . . . .
H38A H 0.107596 0.741239 0.160799 0.036 Uiso 1 1 calc R U . . .
H38B H 0.030755 0.797462 0.130803 0.036 Uiso 1 1 calc R U . . .
C22 C 0.34917(15) 0.15636(10) 0.02887(11) 0.0316(5) Uani 1 1 d . . . . .
H22A H 0.325634 0.114507 0.047799 0.038 Uiso 1 1 calc R U . . .
H22B H 0.400671 0.144254 0.002308 0.038 Uiso 1 1 calc R U . . .
C6 C 0.79491(15) 0.59560(10) 0.39357(11) 0.0304(5) Uani 1 1 d . . . . .
C43 C 0.06683(15) 1.09902(10) 0.02064(11) 0.0303(4) Uani 1 1 d . . . . .
H43A H 0.047241 1.119896 -0.027249 0.045 Uiso 1 1 calc R U . . .
H43B H 0.101218 1.131788 0.054619 0.045 Uiso 1 1 calc R U . . .
H43C H 0.010580 1.083605 0.038940 0.045 Uiso 1 1 calc R U . . .
C10 C 0.41846(14) 0.55025(10) 0.24715(12) 0.0309(5) Uani 1 1 d . . . . .
C29 C 0.55699(16) 0.43503(10) 0.13276(11) 0.0318(5) Uani 1 1 d . . . . .
H29A H 0.597767 0.421997 0.179325 0.038 Uiso 1 1 calc R U . . .
H29B H 0.500306 0.458108 0.144238 0.038 Uiso 1 1 calc R U . . .
C18 C 0.21415(14) 0.41655(11) 0.07930(12) 0.0329(5) Uani 1 1 d . . . . .
H18A H 0.177983 0.379381 0.096345 0.040 Uiso 1 1 calc R U . . .
H18B H 0.229108 0.449223 0.119654 0.040 Uiso 1 1 calc R U . . .
C45 C 0.40671(14) 0.80525(10) 0.16198(12) 0.0325(5) Uani 1 1 d . . . . .
H45A H 0.359694 0.768497 0.158047 0.039 Uiso 1 1 calc R U . . .
H45B H 0.420526 0.820320 0.213364 0.039 Uiso 1 1 calc R U . . .
C27 C 0.73640(16) 0.19973(11) 0.29055(12) 0.0377(5) Uani 1 1 d . . . . .
H27A H 0.784079 0.221629 0.266962 0.057 Uiso 1 1 calc R U . . .
H27B H 0.718914 0.156567 0.266951 0.057 Uiso 1 1 calc R U . . .
H27C H 0.762624 0.192474 0.342212 0.057 Uiso 1 1 calc R U . . .
C39 C 0.03294(17) 0.71932(12) 0.05613(12) 0.0424(6) Uani 1 1 d . . . . .
H39A H 0.006123 0.745193 0.012650 0.064 Uiso 1 1 calc R U . . .
H39B H -0.017714 0.694099 0.072898 0.064 Uiso 1 1 calc R U . . .
H39C H 0.080735 0.688157 0.044257 0.064 Uiso 1 1 calc R U . . .
C33 C 0.39941(17) 0.99586(12) 0.20639(11) 0.0394(5) Uani 1 1 d . . . . .
H33A H 0.451009 0.975960 0.184499 0.047 Uiso 1 1 calc R U . . .
H33B H 0.371141 1.033020 0.174595 0.047 Uiso 1 1 calc R U . . .
C34 C 0.44088(18) 1.02348(11) 0.28228(12) 0.0422(6) Uani 1 1 d . . . . .
H34A H 0.387957 1.039710 0.305227 0.051 Uiso 1 1 calc R U . . .
H34B H 0.472134 0.986315 0.312621 0.051 Uiso 1 1 calc R U . . .
C7 C 0.80858(18) 0.48236(11) 0.35041(14) 0.0453(6) Uani 1 1 d . . . . .
H7A H 0.861230 0.492997 0.325325 0.068 Uiso 1 1 calc R U . . .
H7B H 0.769450 0.446980 0.323771 0.068 Uiso 1 1 calc R U . . .
H7C H 0.833889 0.467022 0.399997 0.068 Uiso 1 1 calc R U . . .
C19 C 0.15100(17) 0.45106(13) 0.01370(13) 0.0476(6) Uani 1 1 d . . . . .
H19A H 0.136104 0.419163 -0.026655 0.071 Uiso 1 1 calc R U . . .
H19B H 0.184879 0.489508 -0.001833 0.071 Uiso 1 1 calc R U . . .
H19C H 0.092015 0.466366 0.028002 0.071 Uiso 1 1 calc R U . . .
C23 C 0.26698(19) 0.18949(12) -0.02523(14) 0.0544(7) Uani 1 1 d . . . . .
H23A H 0.238177 0.156330 -0.061238 0.082 Uiso 1 1 calc R U . . .
H23B H 0.291989 0.226789 -0.050165 0.082 Uiso 1 1 calc R U . . .
H23C H 0.218948 0.206238 0.001591 0.082 Uiso 1 1 calc R U . . .
C46 C 0.49968(16) 0.77926(12) 0.13902(16) 0.0488(6) Uani 1 1 d . . . . .
H46A H 0.489960 0.774501 0.085356 0.059 Uiso 0.701(5) 1 calc R U P A 1
H46B H 0.516358 0.734783 0.161058 0.059 Uiso 0.701(5) 1 calc R U P A 1
H46C H 0.506539 0.801709 0.092934 0.059 Uiso 0.299(5) 1 calc R U P A 2
H46D H 0.554011 0.793392 0.176622 0.059 Uiso 0.299(5) 1 calc R U P A 2
C15 C 0.66106(19) 0.87367(12) 0.39056(19) 0.0673(9) Uani 1 1 d . . . . .
H15A H 0.657985 0.899989 0.345867 0.101 Uiso 1 1 calc R U . . .
H15B H 0.727459 0.868499 0.414382 0.101 Uiso 1 1 calc R U . . .
H15C H 0.625759 0.896758 0.423570 0.101 Uiso 1 1 calc R U . . .
C31 C 0.6522(3) 0.54435(14) 0.13572(15) 0.0750(10) Uani 1 1 d . . . . .
H31A H 0.691405 0.570741 0.108211 0.112 Uiso 1 1 calc R U . . .
H31B H 0.691079 0.529370 0.181609 0.112 Uiso 1 1 calc R U . . .
H31C H 0.599769 0.571988 0.146158 0.112 Uiso 1 1 calc R U . . .
C35 C 0.5121(2) 1.07992(15) 0.28313(14) 0.0654(8) Uani 1 1 d . . . . .
H35A H 0.561301 1.066298 0.255858 0.098 Uiso 1 1 calc R U . . .
H35B H 0.541307 1.090060 0.333590 0.098 Uiso 1 1 calc R U . . .
H35C H 0.479508 1.119829 0.260504 0.098 Uiso 1 1 calc R U . . .
C11 C 0.2971(2) 0.61814(15) 0.1732(2) 0.0925(13) Uani 1 1 d . . . . .
H11A H 0.293096 0.582541 0.136621 0.139 Uiso 1 1 calc R U . . .
H11B H 0.291983 0.661798 0.148860 0.139 Uiso 1 1 calc R U . . .
H11C H 0.245264 0.613056 0.200585 0.139 Uiso 1 1 calc R U . . .
C47A C 0.5827(2) 0.83025(17) 0.1654(2) 0.0470(11) Uani 0.701(5) 1 d . . P A 1
H47A H 0.567293 0.873550 0.141502 0.071 Uiso 0.701(5) 1 calc R U P A 1
H47B H 0.641710 0.813045 0.152804 0.071 Uiso 0.701(5) 1 calc R U P A 1
H47C H 0.590677 0.835875 0.218346 0.071 Uiso 0.701(5) 1 calc R U P A 1
C47B C 0.5070(6) 0.7039(4) 0.1281(4) 0.044(2) Uani 0.299(5) 1 d . . P A 2
H47D H 0.513746 0.681260 0.175387 0.066 Uiso 0.299(5) 1 calc R U P A 2
H47E H 0.562538 0.694130 0.105938 0.066 Uiso 0.299(5) 1 calc R U P A 2
H47F H 0.449572 0.687844 0.096073 0.066 Uiso 0.299(5) 1 calc R U P A 2

loop_
_atom_site_aniso_label
_atom_site_aniso_U_11
_atom_site_aniso_U_22
_atom_site_aniso_U_33
_atom_site_aniso_U_23
_atom_site_aniso_U_13
_atom_site_aniso_U_12
O3 0.0319(8) 0.0293(8) 0.0519(9) -0.0135(7) 0.0140(7) -0.0085(6)
O5 0.0368(8) 0.0227(7) 0.0478(9) -0.0027(7) 0.0018(7) 0.0081(6)
O2 0.0341(8) 0.0279(7) 0.0441(9) 0.0001(7) 0.0071(7) 0.0110(6)
N4 0.0214(8) 0.0197(7) 0.0167(7) 0.0003(6) 0.0048(6) -0.0029(6)
O6 0.0294(8) 0.0221(7) 0.0720(11) -0.0040(7) -0.0088(7) -0.0010(6)
N5 0.0240(8) 0.0248(8) 0.0189(7) -0.0014(7) 0.0047(6) 0.0022(6)
O1 0.0318(9) 0.0503(10) 0.0464(9) -0.0012(8) -0.0071(7) 0.0181(7)
O4 0.0329(9) 0.0283(8) 0.0881(13) -0.0075(9) -0.0243(8) 0.0016(7)
N1 0.0259(9) 0.0352(10) 0.0276(9) 0.0040(8) 0.0044(7) -0.0031(7)
N3 0.0246(10) 0.0423(10) 0.0437(10) 0.0053(9) 0.0128(8) 0.0065(8)
N2 0.0667(13) 0.0232(9) 0.0253(9) -0.0024(8) -0.0006(8) 0.0003(9)
C2 0.0268(10) 0.0221(9) 0.0206(9) 0.0022(8) 0.0108(7) 0.0003(8)
C1 0.0251(10) 0.0225(9) 0.0179(8) 0.0049(8) 0.0084(7) 0.0019(7)
C3 0.0215(9) 0.0232(9) 0.0190(8) 0.0026(8) 0.0074(7) -0.0016(7)
C20 0.0245(10) 0.0215(9) 0.0162(8) -0.0015(7) 0.0039(7) -0.0019(7)
C13 0.0208(9) 0.0238(9) 0.0241(9) 0.0011(8) 0.0040(7) 0.0025(7)
C16 0.0220(9) 0.0223(9) 0.0225(9) 0.0000(8) 0.0084(7) -0.0019(7)
C28 0.0218(9) 0.0234(9) 0.0189(8) 0.0017(8) 0.0069(7) -0.0034(7)
C24 0.0276(10) 0.0216(9) 0.0144(8) -0.0004(7) 0.0048(7) -0.0044(7)
C42 0.0266(10) 0.0251(10) 0.0217(9) 0.0009(8) 0.0028(7) -0.0019(8)
C4 0.0208(10) 0.0362(11) 0.0222(9) 0.0124(9) 0.0063(8) 0.0054(8)
C25 0.0261(10) 0.0267(10) 0.0194(9) 0.0001(8) 0.0015(7) -0.0013(8)
C36 0.0254(10) 0.0266(10) 0.0209(9) 0.0032(8) 0.0083(7) 0.0044(8)
C41 0.0254(10) 0.0251(9) 0.0200(9) 0.0002(8) 0.0039(7) 0.0010(8)
C40 0.0255(10) 0.0256(9) 0.0152(8) 0.0008(8) 0.0028(7) 0.0001(8)
C14 0.0283(11) 0.0268(10) 0.0288(10) -0.0002(9) 0.0014(8) 0.0044(8)
C30 0.0292(11) 0.0263(10) 0.0272(10) 0.0014(9) 0.0070(8) -0.0053(8)
C21 0.0301(11) 0.0228(9) 0.0222(9) 0.0020(8) 0.0034(8) -0.0048(8)
C12 0.0295(11) 0.0266(10) 0.0277(10) 0.0044(9) 0.0111(8) 0.0046(8)
C37 0.0255(10) 0.0297(10) 0.0229(9) 0.0004(8) 0.0071(8) 0.0016(8)
C32 0.0290(10) 0.0288(10) 0.0164(8) -0.0027(8) 0.0021(7) 0.0043(8)
C9 0.0326(11) 0.0217(9) 0.0262(10) -0.0011(8) 0.0125(8) -0.0010(8)
C44 0.0232(10) 0.0279(10) 0.0238(9) -0.0045(8) 0.0064(7) 0.0026(8)
C5 0.0251(10) 0.0283(10) 0.0214(9) 0.0058(8) 0.0040(7) 0.0022(8)
C17 0.0309(11) 0.0299(10) 0.0263(10) 0.0043(9) 0.0080(8) 0.0038(8)
C8 0.0429(12) 0.0277(11) 0.0187(9) -0.0046(9) 0.0101(8) -0.0058(9)
C26 0.0363(11) 0.0252(10) 0.0214(9) -0.0015(8) 0.0004(8) 0.0012(8)
C38 0.0313(11) 0.0320(11) 0.0279(10) 0.0030(9) 0.0083(8) -0.0018(9)
C22 0.0404(12) 0.0246(10) 0.0277(10) 0.0013(9) 0.0007(9) -0.0103(9)
C6 0.0326(12) 0.0329(11) 0.0259(10) 0.0070(9) 0.0056(8) 0.0069(9)
C43 0.0334(11) 0.0314(11) 0.0261(10) 0.0047(9) 0.0053(8) 0.0057(9)
C10 0.0270(11) 0.0254(10) 0.0428(12) -0.0073(9) 0.0132(9) -0.0021(8)
C29 0.0402(12) 0.0285(10) 0.0294(10) -0.0036(9) 0.0139(9) -0.0126(9)
C18 0.0238(10) 0.0395(12) 0.0359(11) 0.0020(10) 0.0064(8) 0.0016(9)
C45 0.0272(11) 0.0299(11) 0.0415(12) 0.0027(10) 0.0092(9) 0.0027(8)
C27 0.0395(13) 0.0398(12) 0.0288(11) -0.0022(10) -0.0071(9) 0.0089(10)
C39 0.0469(14) 0.0426(13) 0.0388(12) -0.0033(11) 0.0103(10) -0.0148(11)
C33 0.0420(13) 0.0502(14) 0.0262(10) -0.0127(10) 0.0064(9) -0.0151(11)
C34 0.0614(16) 0.0290(11) 0.0317(11) -0.0034(10) -0.0037(10) -0.0040(10)
C7 0.0475(14) 0.0341(12) 0.0546(14) -0.0002(11) 0.0100(11) 0.0178(10)
C19 0.0370(13) 0.0571(15) 0.0474(14) 0.0101(12) 0.0045(11) 0.0129(11)
C23 0.0605(17) 0.0441(14) 0.0466(14) 0.0187(12) -0.0228(12) -0.0281(12)
C46 0.0333(13) 0.0357(12) 0.0825(19) 0.0115(13) 0.0245(12) 0.0105(10)
C15 0.0457(16) 0.0275(12) 0.115(3) -0.0056(15) -0.0213(16) -0.0072(11)
C31 0.130(3) 0.0529(16) 0.0541(16) -0.0208(14) 0.0484(18) -0.0601(18)
C35 0.079(2) 0.0712(19) 0.0424(15) -0.0191(14) 0.0017(14) -0.0352(16)
C11 0.0492(18) 0.0471(16) 0.154(3) -0.0224(19) -0.055(2) 0.0057(13)
C47A 0.0306(18) 0.045(2) 0.068(2) 0.0172(18) 0.0171(16) 0.0053(15)
C47B 0.036(4) 0.066(6) 0.032(4) -0.011(4) 0.011(3) 0.003(4)

loop_
_atom_type_symbol
_atom_type_description
_atom_type_scat_dispersion_real
_atom_type_scat_dispersion_imag
_atom_type_scat_source
C C 0.0033 0.0016 'International Tables Vol C Tables 4.2.6.8 and 6.1.1.4'
H H 0.0000 0.0000 'International Tables Vol C Tables 4.2.6.8 and 6.1.1.4'
N N 0.0061 0.0033 'International Tables Vol C Tables 4.2.6.8 and 6.1.1.4'
O O 0.0106 0.0060 'International Tables Vol C Tables 4.2.6.8 and 6.1.1.4'

loop_
_geom_angle_atom_site_label_1
_geom_angle_atom_site_label_2
_geom_angle_atom_site_label_3
_geom_angle
C6 O2 C7 116.25(16)
C20 N4 C16 111.47(13)
C20 N4 C28 106.02(13)
C20 N4 C24 110.90(13)
C28 N4 C16 111.27(13)
C24 N4 C16 105.99(13)
C24 N4 C28 111.28(13)
C14 O6 C15 115.12(17)
C36 N5 C32 106.22(13)
C36 N5 C44 111.29(14)
C40 N5 C36 111.62(13)
C40 N5 C32 111.36(13)
C40 N5 C44 105.38(13)
C32 N5 C44 111.09(14)
C10 O4 C11 116.53(18)
C1 C2 C3 60.03(13)
C1 C2 C9 152.86(18)
C3 C2 C9 147.03(18)
C2 C1 C3 60.09(13)
C2 C1 C5 148.87(18)
C3 C1 C5 151.03(18)
C2 C3 C13 150.02(18)
C1 C3 C2 59.89(13)
C1 C3 C13 150.06(17)
N4 C20 H20A 108.3
N4 C20 H20B 108.3
N4 C20 C21 115.89(14)
H20A C20 H20B 107.4
C21 C20 H20A 108.3
C21 C20 H20B 108.3
C3 C13 C14 123.12(17)
C3 C13 C12 121.67(17)
C12 C13 C14 115.21(16)
N4 C16 H16A 108.2
N4 C16 H16B 108.2
H16A C16 H16B 107.4
C17 C16 N4 116.33(14)
C17 C16 H16A 108.2
C17 C16 H16B 108.2
N4 C28 H28A 108.4
N4 C28 H28B 108.4
H28A C28 H28B 107.5
C29 C28 N4 115.52(14)
C29 C28 H28A 108.4
C29 C28 H28B 108.4
N4 C24 H24A 108.3
N4 C24 H24B 108.3
H24A C24 H24B 107.4
C25 C24 N4 115.86(14)
C25 C24 H24A 108.3
C25 C24 H24B 108.3
H42A C42 H42B 107.7
C41 C42 H42A 108.9
C41 C42 H42B 108.9
C43 C42 H42A 108.9
C43 C42 H42B 108.9
C43 C42 C41 113.53(15)
N1 C4 C5 176.0(2)
C24 C25 H25A 109.7
C24 C25 H25B 109.7
C24 C25 C26 109.75(15)
H25A C25 H25B 108.2
C26 C25 H25A 109.7
C26 C25 H25B 109.7
N5 C36 H36A 108.3
N5 C36 H36B 108.3
H36A C36 H36B 107.4
C37 C36 N5 115.72(14)
C37 C36 H36A 108.3
C37 C36 H36B 108.3
C42 C41 H41A 110.1
C42 C41 H41B 110.1
H41A C41 H41B 108.4
C40 C41 C42 108.04(15)
C40 C41 H41A 110.1
C40 C41 H41B 110.1
N5 C40 H40A 107.9
N5 C40 H40B 107.9
C41 C40 N5 117.54(14)
C41 C40 H40A 107.9
C41 C40 H40B 107.9
H40A C40 H40B 107.2
O5 C14 O6 121.31(18)
O5 C14 C13 126.28(18)
O6 C14 C13 112.38(16)
H30A C30 H30B 107.8
C29 C30 H30A 108.9
C29 C30 H30B 108.9
C31 C30 H30A 108.9
C31 C30 H30B 108.9
C31 C30 C29 113.20(17)
C20 C21 H21A 109.5
C20 C21 H21B 109.5
C20 C21 C22 110.65(15)
H21A C21 H21B 108.1
C22 C21 H21A 109.5
C22 C21 H21B 109.5
N3 C12 C13 175.5(2)
C36 C37 H37A 109.6
C36 C37 H37B 109.6
C36 C37 C38 110.20(15)
H37A C37 H37B 108.1
C38 C37 H37A 109.6
C38 C37 H37B 109.6
N5 C32 H32A 108.2
N5 C32 H32B 108.2
H32A C32 H32B 107.3
C33 C32 N5 116.43(15)
C33 C32 H32A 108.2
C33 C32 H32B 108.2
C2 C9 C10 122.13(17)
C8 C9 C2 123.03(18)
C8 C9 C10 114.84(17)
N5 C44 H44A 108.4
N5 C44 H44B 108.4
H44A C44 H44B 107.4
C45 C44 N5 115.59(15)
C45 C44 H44A 108.4
C45 C44 H44B 108.4
C1 C5 C4 121.99(17)
C1 C5 C6 122.13(18)
C4 C5 C6 115.83(17)
C16 C17 H17A 109.7
C16 C17 H17B 109.7
H17A C17 H17B 108.2
C18 C17 C16 109.84(16)
C18 C17 H17A 109.7
C18 C17 H17B 109.7
N2 C8 C9 176.3(2)
C25 C26 H26A 109.2
C25 C26 H26B 109.2
H26A C26 H26B 107.9
C27 C26 C25 111.99(16)
C27 C26 H26A 109.2
C27 C26 H26B 109.2
C37 C38 H38A 109.2
C37 C38 H38B 109.2
H38A C38 H38B 107.9
C39 C38 C37 111.94(16)
C39 C38 H38A 109.2
C39 C38 H38B 109.2
C21 C22 H22A 108.9
C21 C22 H22B 108.9
C21 C22 C23 113.22(18)
H22A C22 H22B 107.7
C23 C22 H22A 108.9
C23 C22 H22B 108.9
O2 C6 C5 112.46(17)
O1 C6 O2 122.25(18)
O1 C6 C5 125.29(19)
C42 C43 H43A 109.5
C42 C43 H43B 109.5
C42 C43 H43C 109.5
H43A C43 H43B 109.5
H43A C43 H43C 109.5
H43B C43 H43C 109.5
O3 C10 O4 121.76(19)
O3 C10 C9 125.59(19)
O4 C10 C9 112.61(17)
C28 C29 C30 110.96(15)
C28 C29 H29A 109.4
C28 C29 H29B 109.4
C30 C29 H29A 109.4
C30 C29 H29B 109.4
H29A C29 H29B 108.0
C17 C18 H18A 108.9
C17 C18 H18B 108.9
H18A C18 H18B 107.7
C19 C18 C17 113.52(18)
C19 C18 H18A 108.9
C19 C18 H18B 108.9
C44 C45 H45A 109.6
C44 C45 H45B 109.6
C44 C45 C46 110.15(17)
H45A C45 H45B 108.1
C46 C45 H45A 109.6
C46 C45 H45B 109.6
C26 C27 H27A 109.5
C26 C27 H27B 109.5
C26 C27 H27C 109.5
H27A C27 H27B 109.5
H27A C27 H27C 109.5
H27B C27 H27C 109.5
C38 C39 H39A 109.5
C38 C39 H39B 109.5
C38 C39 H39C 109.5
H39A C39 H39B 109.5
H39A C39 H39C 109.5
H39B C39 H39C 109.5
C32 C33 H33A 109.3
C32 C33 H33B 109.3
H33A C33 H33B 108.0
C34 C33 C32 111.40(18)
C34 C33 H33A 109.3
C34 C33 H33B 109.3
C33 C34 H34A 108.5
C33 C34 H34B 108.5
H34A C34 H34B 107.5
C35 C34 C33 115.1(2)
C35 C34 H34A 108.5
C35 C34 H34B 108.5
O2 C7 H7A 109.5
O2 C7 H7B 109.5
O2 C7 H7C 109.5
H7A C7 H7B 109.5
H7A C7 H7C 109.5
H7B C7 H7C 109.5
C18 C19 H19A 109.5
C18 C19 H19B 109.5
C18 C19 H19C 109.5
H19A C19 H19B 109.5
H19A C19 H19C 109.5
H19B C19 H19C 109.5
C22 C23 H23A 109.5
C22 C23 H23B 109.5
C22 C23 H23C 109.5
H23A C23 H23B 109.5
H23A C23 H23C 109.5
H23B C23 H23C 109.5
C45 C46 H46A 109.8
C45 C46 H46B 109.8
C45 C46 H46C 108.1
C45 C46 H46D 108.1
C45 C46 C47A 109.4(2)
H46A C46 H46B 108.2
H46C C46 H46D 107.3
C47A C46 H46A 109.8
C47A C46 H46B 109.8
C47B C46 C45 116.6(3)
C47B C46 H46C 108.1
C47B C46 H46D 108.1
O6 C15 H15A 109.5
O6 C15 H15B 109.5
O6 C15 H15C 109.5
H15A C15 H15B 109.5
H15A C15 H15C 109.5
H15B C15 H15C 109.5
C30 C31 H31A 109.5
C30 C31 H31B 109.5
C30 C31 H31C 109.5
H31A C31 H31B 109.5
H31A C31 H31C 109.5
H31B C31 H31C 109.5
C34 C35 H35A 109.5
C34 C35 H35B 109.5
C34 C35 H35C 109.5
H35A C35 H35B 109.5
H35A C35 H35C 109.5
H35B C35 H35C 109.5
O4 C11 H11A 109.5
O4 C11 H11B 109.5
O4 C11 H11C 109.5
H11A C11 H11B 109.5
H11A C11 H11C 109.5
H11B C11 H11C 109.5
C46 C47A H47A 109.5
C46 C47A H47B 109.5
C46 C47A H47C 109.5
H47A C47A H47B 109.5
H47A C47A H47C 109.5
H47B C47A H47C 109.5
C46 C47B H47D 109.5
C46 C47B H47E 109.5
C46 C47B H47F 109.5
H47D C47B H47E 109.5
H47D C47B H47F 109.5
H47E C47B H47F 109.5

loop_
_geom_bond_atom_site_label_1
_geom_bond_atom_site_label_2
_geom_bond_distance
O3 C10 1.225(2)
O5 C14 1.217(2)
O2 C6 1.359(2)
O2 C7 1.433(2)
N4 C20 1.517(2)
N4 C16 1.523(2)
N4 C28 1.519(2)
N4 C24 1.517(2)
O6 C14 1.360(2)
O6 C15 1.440(3)
N5 C36 1.519(2)
N5 C40 1.517(2)
N5 C32 1.521(2)
N5 C44 1.521(2)
O1 C6 1.232(2)
O4 C10 1.354(2)
O4 C11 1.443(3)
N1 C4 1.165(2)
N3 C12 1.151(2)
N2 C8 1.158(3)
C2 C1 1.382(3)
C2 C3 1.385(3)
C2 C9 1.413(3)
C1 C3 1.384(2)
C1 C5 1.411(3)
C3 C13 1.404(2)
C20 H20A 0.9700
C20 H20B 0.9700
C20 C21 1.519(2)
C13 C14 1.433(3)
C13 C12 1.416(3)
C16 H16A 0.9700
C16 H16B 0.9700
C16 C17 1.516(3)
C28 H28A 0.9700
C28 H28B 0.9700
C28 C29 1.510(3)
C24 H24A 0.9700
C24 H24B 0.9700
C24 C25 1.516(3)
C42 H42A 0.9700
C42 H42B 0.9700
C42 C41 1.527(2)
C42 C43 1.518(3)
C4 C5 1.413(3)
C25 H25A 0.9700
C25 H25B 0.9700
C25 C26 1.526(2)
C36 H36A 0.9700
C36 H36B 0.9700
C36 C37 1.515(3)
C41 H41A 0.9700
C41 H41B 0.9700
C41 C40 1.509(3)
C40 H40A 0.9700
C40 H40B 0.9700
C30 H30A 0.9700
C30 H30B 0.9700
C30 C29 1.519(3)
C30 C31 1.497(3)
C21 H21A 0.9700
C21 H21B 0.9700
C21 C22 1.521(3)
C37 H37A 0.9700
C37 H37B 0.9700
C37 C38 1.526(3)
C32 H32A 0.9700
C32 H32B 0.9700
C32 C33 1.509(3)
C9 C8 1.412(3)
C9 C10 1.429(3)
C44 H44A 0.9700
C44 H44B 0.9700
C44 C45 1.508(3)
C5 C6 1.433(3)
C17 H17A 0.9700
C17 H17B 0.9700
C17 C18 1.516(3)
C26 H26A 0.9700
C26 H26B 0.9700
C26 C27 1.520(3)
C38 H38A 0.9700
C38 H38B 0.9700
C38 C39 1.519(3)
C22 H22A 0.9700
C22 H22B 0.9700
C22 C23 1.522(3)
C43 H43A 0.9600
C43 H43B 0.9600
C43 H43C 0.9600
C29 H29A 0.9700
C29 H29B 0.9700
C18 H18A 0.9700
C18 H18B 0.9700
C18 C19 1.515(3)
C45 H45A 0.9700
C45 H45B 0.9700
C45 C46 1.528(3)
C27 H27A 0.9600
C27 H27B 0.9600
C27 H27C 0.9600
C39 H39A 0.9600
C39 H39B 0.9600
C39 H39C 0.9600
C33 H33A 0.9700
C33 H33B 0.9700
C33 C34 1.504(3)
C34 H34A 0.9700
C34 H34B 0.9700
C34 C35 1.488(3)
C7 H7A 0.9600
C7 H7B 0.9600
C7 H7C 0.9600
C19 H19A 0.9600
C19 H19B 0.9600
C19 H19C 0.9600
C23 H23A 0.9600
C23 H23B 0.9600
C23 H23C 0.9600
C46 H46A 0.9700
C46 H46B 0.9700
C46 H46C 0.9700
C46 H46D 0.9700
C46 C47A 1.543(4)
C46 C47B 1.495(8)
C15 H15A 0.9600
C15 H15B 0.9600
C15 H15C 0.9600
C31 H31A 0.9600
C31 H31B 0.9600
C31 H31C 0.9600
C35 H35A 0.9600
C35 H35B 0.9600
C35 H35C 0.9600
C11 H11A 0.9600
C11 H11B 0.9600
C11 H11C 0.9600
C47A H47A 0.9600
C47A H47B 0.9600
C47A H47C 0.9600
C47B H47D 0.9600
C47B H47E 0.9600
C47B H47F 0.9600

loop_
_geom_torsion_atom_site_label_1
_geom_torsion_atom_site_label_2
_geom_torsion_atom_site_label_3
_geom_torsion_atom_site_label_4
_geom_torsion
N4 C20 C21 C22 161.67(16)
N4 C16 C17 C18 177.15(15)
N4 C28 C29 C30 -174.71(16)
N4 C24 C25 C26 177.73(15)
N5 C36 C37 C38 -178.75(15)
N5 C32 C33 C34 -172.28(17)
N5 C44 C45 C46 -168.02(17)
C2 C1 C3 C13 177.9(4)
C2 C1 C5 C4 -173.0(3)
C2 C1 C5 C6 9.6(4)
C2 C3 C13 C14 -168.9(3)
C2 C3 C13 C12 11.6(4)
C2 C9 C10 O3 -173.04(19)
C2 C9 C10 O4 9.2(3)
C1 C2 C3 C13 -177.9(4)
C1 C2 C9 C8 14.7(5)
C1 C2 C9 C10 -166.1(3)
C1 C3 C13 C14 14.7(4)
C1 C3 C13 C12 -164.8(3)
C1 C5 C6 O2 0.6(3)
C1 C5 C6 O1 -179.60(19)
C3 C2 C1 C5 178.3(3)
C3 C2 C9 C8 -159.7(3)
C3 C2 C9 C10 19.5(4)
C3 C1 C5 C4 4.1(4)
C3 C1 C5 C6 -173.4(3)
C3 C13 C14 O5 178.09(19)
C3 C13 C14 O6 0.3(3)
C20 N4 C16 C17 -63.87(19)
C20 N4 C28 C29 -177.19(16)
C20 N4 C24 C25 56.23(19)
C20 C21 C22 C23 -69.0(2)
C16 N4 C20 C21 -64.79(19)
C16 N4 C28 C29 61.46(19)
C16 N4 C24 C25 177.35(15)
C16 C17 C18 C19 178.96(18)
C28 N4 C20 C21 173.98(15)
C28 N4 C16 C17 54.25(19)
C28 N4 C24 C25 -61.54(19)
C24 N4 C20 C21 53.1(2)
C24 N4 C16 C17 175.37(15)
C24 N4 C28 C29 -56.5(2)
C24 C25 C26 C27 173.72(16)
C42 C41 C40 N5 -172.32(15)
C4 C5 C6 O2 -176.98(16)
C4 C5 C6 O1 2.8(3)
C36 N5 C40 C41 62.3(2)
C36 N5 C32 C33 -176.80(17)
C36 N5 C44 C45 -51.3(2)
C36 C37 C38 C39 -178.41(17)
C40 N5 C36 C37 60.55(19)
C40 N5 C32 C33 -55.1(2)
C40 N5 C44 C45 -172.43(15)
C12 C13 C14 O5 -2.4(3)
C12 C13 C14 O6 179.87(17)
C32 N5 C36 C37 -177.89(15)
C32 N5 C40 C41 -56.3(2)
C32 N5 C44 C45 66.8(2)
C32 C33 C34 C35 -176.0(2)
C9 C2 C1 C3 -176.5(4)
C9 C2 C1 C5 1.9(6)
C9 C2 C3 C1 177.0(3)
C9 C2 C3 C13 -0.9(5)
C44 N5 C36 C37 -56.86(19)
C44 N5 C40 C41 -176.80(15)
C44 N5 C32 C33 62.0(2)
C44 C45 C46 C47A 74.8(3)
C44 C45 C46 C47B -130.4(4)
C5 C1 C3 C2 -178.2(4)
C5 C1 C3 C13 -0.3(6)
C8 C9 C10 O3 6.3(3)
C8 C9 C10 O4 -171.45(18)
C43 C42 C41 C40 -169.55(16)
C7 O2 C6 O1 3.3(3)
C7 O2 C6 C5 -176.96(18)
C15 O6 C14 O5 3.2(3)
C15 O6 C14 C13 -178.9(2)
C31 C30 C29 C28 -175.2(2)
C11 O4 C10 O3 2.4(4)
C11 O4 C10 C9 -179.7(3)

loop_
_smtbx_masks_void_nr
_smtbx_masks_void_average_x
_smtbx_masks_void_average_y
_smtbx_masks_void_average_z
_smtbx_masks_void_volume
_smtbx_masks_void_count_electrons
1 0.076 0.063 0.431 11.9 0.3
2 0.000 0.500 0.500 30.8 9.7
3 -0.076 0.937 0.569 11.9 0.3
4 0.424 0.563 0.069 11.9 0.3
5 0.500 0.000 0.000 30.8 9.7
6 0.576 0.437 0.931 11.9 0.3
